data_2230532
loop_
_publ_author_name
'Salim, Fatimah'
'Ahmad, Rohaya'
'Ismail, Nor Hadiani'
'Hazni, Hazrina'
'Ng, Seik Weng'

_publ_section_title
;
 Rauniticine-<i>allo</i>-oxindole B methanol monosolvate
;
_journal_coeditor_code XU5205
_journal_issue 6
_journal_name_full 'Acta Crystallographica Section E'
_journal_page_first o1345
_journal_paper_doi 10.1107/S1600536811016710
_journal_volume 67
_journal_year 2011
_chemical_formula_iupac 'C20 H22 N2 O4, C H4 O'
_chemical_formula_moiety 'C20 H22 N2 O4, C H4 O'
_chemical_formula_sum 'C21 H26 N2 O5'
_chemical_formula_weight 386.44
_chemical_name_common
;
Rauniticine-<i>allo</i>-oxindole B methanol monosolvate
;
_chemical_name_systematic
;
2-oxo-1,2,2',3',5',5'a,6',9'a,10',10'a-decahydrospiro[indole-3,1'-
pyrano[3,4-<i>f</i>]indolizine]-9'-carboxylic acid methanol monosolvate
;
_space_group_IT_number 4
_symmetry_cell_setting monoclinic
_symmetry_space_group_name_Hall 'P 2yb'
_symmetry_space_group_name_H-M 'P 1 21 1'
_atom_sites_solution_hydrogens geom
_atom_sites_solution_primary direct
_atom_sites_solution_secondary difmap
_audit_creation_method SHELXL-97
_cell_angle_alpha 90.00
_cell_angle_beta 99.313(3)
_cell_angle_gamma 90.00
_cell_formula_units_Z 2
_cell_length_a 9.2330(3)
_cell_length_b 7.2110(2)
_cell_length_c 14.7678(4)
_cell_measurement_reflns_used 4552
_cell_measurement_temperature 100(2)
_cell_measurement_theta_max 29.2
_cell_measurement_theta_min 2.4
_cell_volume 970.27(5)
_computing_cell_refinement 'CrysAlis PRO (Agilent, 2010)'
_computing_data_collection 'CrysAlis PRO (Agilent, 2010)'
_computing_data_reduction 'CrysAlis PRO (Agilent, 2010)'
_computing_molecular_graphics 'X-SEED (Barbour, 2001)'
_computing_publication_material 'publCIF (Westrip, 2010)'
_computing_structure_refinement 'SHELXL97 (Sheldrick, 2008)'
_computing_structure_solution 'SHELXS97 (Sheldrick, 2008)'
_diffrn_ambient_temperature 100(2)
_diffrn_detector_area_resol_mean 10.4041
_diffrn_measured_fraction_theta_full 0.991
_diffrn_measured_fraction_theta_max 0.991
_diffrn_measurement_device_type 'Agilent SuperNova Dual diffractometer with an Atlas detector'
_diffrn_measurement_method \w
_diffrn_radiation_monochromator Mirror
_diffrn_radiation_source 'SuperNova (Mo) X-ray Source'
_diffrn_radiation_type MoK\a
_diffrn_radiation_wavelength 0.71073
_diffrn_reflns_av_R_equivalents 0.0393
_diffrn_reflns_av_sigmaI/netI 0.0362
_diffrn_reflns_limit_h_max 11
_diffrn_reflns_limit_h_min -11
_diffrn_reflns_limit_k_max 9
_diffrn_reflns_limit_k_min -9
_diffrn_reflns_limit_l_max 19
_diffrn_reflns_limit_l_min -19
_diffrn_reflns_number 9109
_diffrn_reflns_theta_full 27.48
_diffrn_reflns_theta_max 27.48
_diffrn_reflns_theta_min 2.44
_diffrn_standards_decay_% 0
_diffrn_standards_interval_count 0
_diffrn_standards_interval_time 0
_diffrn_standards_number 0
_exptl_absorpt_coefficient_mu 0.095
_exptl_absorpt_correction_T_max 0.9953
_exptl_absorpt_correction_T_min 0.9813
_exptl_absorpt_correction_type multi-scan
_exptl_absorpt_process_details '(CrysAlis PRO; Agilent, 2010)'
_exptl_crystal_colour Colorless
_exptl_crystal_density_diffrn 1.323
_exptl_crystal_density_method 'not measured'
_exptl_crystal_description Prism
_exptl_crystal_F_000 412
_exptl_crystal_size_max 0.20
_exptl_crystal_size_mid 0.10
_exptl_crystal_size_min 0.05
_refine_diff_density_max 0.205
_refine_diff_density_min -0.194
_refine_ls_extinction_method none
_refine_ls_goodness_of_fit_ref 1.048
_refine_ls_hydrogen_treatment mixed
_refine_ls_matrix_type full
_refine_ls_number_parameters 266
_refine_ls_number_reflns 2381
_refine_ls_number_restraints 4
_refine_ls_restrained_S_all 1.047
_refine_ls_R_factor_all 0.0435
_refine_ls_R_factor_gt 0.0374
_refine_ls_shift/su_max 0.001
_refine_ls_shift/su_mean 0.001
_refine_ls_structure_factor_coef Fsqd
_refine_ls_weighting_details 'calc w=1/[\s^2^(Fo^2^)+(0.0455P)^2^+0.2288P] where P=(Fo^2^+2Fc^2^)/3'
_refine_ls_weighting_scheme calc
_refine_ls_wR_factor_gt 0.0882
_refine_ls_wR_factor_ref 0.0927
_reflns_number_gt 2181
_reflns_number_total 2381
_reflns_threshold_expression I>2\s(I)
_cod_data_source_file xu5205.cif
_cod_data_source_block I
_cod_original_sg_symbol_H-M 'P 21'
_cod_database_code 2230532
_cod_database_fobs_code 2230532

loop_
_symmetry_equiv_pos_as_xyz
'x, y, z'
'-x, y+1/2, -z'

loop_
_atom_site_type_symbol
_atom_site_label
_atom_site_fract_x
_atom_site_fract_y
_atom_site_fract_z
_atom_site_U_iso_or_equiv
_atom_site_adp_type
_atom_site_calc_flag
_atom_site_refinement_flags
_atom_site_occupancy
_atom_site_symmetry_multiplicity
_atom_site_disorder_assembly
_atom_site_disorder_group
O O1 1.30437(18) 1.0011(3) 0.98971(12) 0.0253(4) Uani d D 1 1 . .
O O2 1.06782(16) 0.9207(3) 0.96906(11) 0.0226(4) Uani d . 1 1 . .
O O3 1.42440(17) 0.5574(3) 0.85208(12) 0.0257(4) Uani d . 1 1 . .
O O4 1.04085(17) 0.6078(3) 0.54863(11) 0.0214(4) Uani d . 1 1 . .
O O5 1.20768(17) 1.2803(3) 1.08162(11) 0.0233(4) Uani d D 1 1 . .
N N1 0.9975(2) 0.3485(3) 0.71523(12) 0.0181(4) Uani d . 1 1 . .
N N2 0.8390(2) 0.7963(3) 0.52546(13) 0.0204(4) Uani d D 1 1 . .
C C1 1.1933(2) 0.8909(3) 0.95551(14) 0.0180(5) Uani d . 1 1 . .
C C2 1.2329(2) 0.7332(4) 0.90209(15) 0.0180(5) Uani d . 1 1 . .
C C3 1.3739(2) 0.6984(4) 0.89692(15) 0.0224(5) Uani d . 1 1 . .
H H3 1.4447 0.7818 0.9280 0.027 Uiso calc R 1 1 . .
C C4 1.3173(3) 0.4343(4) 0.79913(16) 0.0218(5) Uani d . 1 1 . .
H H4 1.2837 0.4902 0.7373 0.026 Uiso calc R 1 1 . .
C C5 1.3986(3) 0.2554(4) 0.7878(2) 0.0339(6) Uani d . 1 1 . .
H H5A 1.4810 0.2807 0.7553 0.051 Uiso calc R 1 1 . .
H H5B 1.3316 0.1667 0.7525 0.051 Uiso calc R 1 1 . .
H H5C 1.4359 0.2032 0.8484 0.051 Uiso calc R 1 1 . .
C C6 1.1853(2) 0.4113(4) 0.84882(15) 0.0188(5) Uani d . 1 1 . .
H H6 1.2229 0.3627 0.9117 0.023 Uiso calc R 1 1 . .
C C9 1.0709(2) 0.2749(4) 0.80272(15) 0.0200(5) Uani d . 1 1 . .
H H9A 1.1188 0.1557 0.7924 0.024 Uiso calc R 1 1 . .
H H9B 0.9975 0.2512 0.8433 0.024 Uiso calc R 1 1 . .
C C10 0.9215(2) 0.5222(3) 0.72771(15) 0.0163(5) Uani d . 1 1 . .
H H10 0.8512 0.4990 0.7713 0.020 Uiso calc R 1 1 . .
C C11 1.0279(2) 0.6712(3) 0.76820(14) 0.0168(5) Uani d . 1 1 . .
H H11A 0.9735 0.7855 0.7786 0.020 Uiso calc R 1 1 . .
H H11B 1.0963 0.7006 0.7251 0.020 Uiso calc R 1 1 . .
C C12 1.1150(2) 0.6013(3) 0.86019(15) 0.0164(5) Uani d . 1 1 . .
H H12 1.0443 0.5862 0.9043 0.020 Uiso calc R 1 1 . .
C C13 0.8837(3) 0.2265(4) 0.66791(16) 0.0229(5) Uani d . 1 1 . .
H H13A 0.8237 0.1735 0.7114 0.028 Uiso calc R 1 1 . .
H H13B 0.9272 0.1239 0.6368 0.028 Uiso calc R 1 1 . .
C C14 0.7913(3) 0.3531(4) 0.59816(15) 0.0201(5) Uani d . 1 1 . .
H H14A 0.6853 0.3293 0.5968 0.024 Uiso calc R 1 1 . .
H H14B 0.8151 0.3324 0.5359 0.024 Uiso calc R 1 1 . .
C C15 0.8317(2) 0.5561(3) 0.63129(15) 0.0167(5) Uani d . 1 1 . .
C C16 0.9193(2) 0.6518(3) 0.56509(15) 0.0179(5) Uani d . 1 1 . .
C C17 0.7091(2) 0.8212(4) 0.56293(15) 0.0189(5) Uani d . 1 1 . .
C C18 0.6022(2) 0.9545(4) 0.54169(16) 0.0223(5) Uani d . 1 1 . .
H H18 0.6081 1.0452 0.4958 0.027 Uiso calc R 1 1 . .
C C19 0.4849(3) 0.9504(4) 0.59050(16) 0.0242(5) Uani d . 1 1 . .
H H19 0.4095 1.0408 0.5780 0.029 Uiso calc R 1 1 . .
C C20 0.4765(2) 0.8163(4) 0.65720(16) 0.0239(5) Uani d . 1 1 . .
H H20 0.3963 0.8172 0.6902 0.029 Uiso calc R 1 1 . .
C C21 0.5849(2) 0.6802(4) 0.67598(15) 0.0205(5) Uani d . 1 1 . .
H H21 0.5786 0.5875 0.7209 0.025 Uiso calc R 1 1 . .
C C22 0.7016(2) 0.6830(3) 0.62794(14) 0.0165(5) Uani d . 1 1 . .
C C23 1.2794(3) 1.4465(4) 1.11555(17) 0.0266(6) Uani d . 1 1 . .
H H23A 1.2064 1.5366 1.1290 0.040 Uiso calc R 1 1 . .
H H23B 1.3332 1.4979 1.0693 0.040 Uiso calc R 1 1 . .
H H23C 1.3483 1.4195 1.1718 0.040 Uiso calc R 1 1 . .
H H1 1.273(3) 1.083(4) 1.0219(19) 0.041(9) Uiso d D 1 1 . .
H H5 1.1180(14) 1.304(5) 1.065(2) 0.043(9) Uiso d D 1 1 . .
H H2 0.870(3) 0.878(3) 0.4885(16) 0.034(8) Uiso d D 1 1 . .

loop_
_atom_site_aniso_label
_atom_site_aniso_U_11
_atom_site_aniso_U_22
_atom_site_aniso_U_33
_atom_site_aniso_U_12
_atom_site_aniso_U_13
_atom_site_aniso_U_23
O1 0.0214(8) 0.0253(10) 0.0282(9) -0.0040(8) 0.0009(7) -0.0078(8)
O2 0.0186(8) 0.0237(10) 0.0254(8) 0.0002(7) 0.0033(6) -0.0060(8)
O3 0.0181(8) 0.0299(11) 0.0298(9) 0.0030(8) 0.0052(7) -0.0029(8)
O4 0.0241(8) 0.0194(9) 0.0225(8) 0.0002(7) 0.0096(6) -0.0014(7)
O5 0.0190(8) 0.0246(10) 0.0255(9) -0.0013(8) 0.0017(6) -0.0026(8)
N1 0.0226(9) 0.0140(10) 0.0174(9) 0.0007(8) 0.0022(7) -0.0008(8)
N2 0.0237(10) 0.0199(11) 0.0180(9) -0.0018(9) 0.0045(8) 0.0034(8)
C1 0.0185(10) 0.0188(13) 0.0155(10) -0.0008(10) -0.0004(8) 0.0021(9)
C2 0.0176(10) 0.0196(12) 0.0169(10) -0.0003(9) 0.0033(8) 0.0034(9)
C3 0.0199(10) 0.0266(14) 0.0205(11) -0.0017(11) 0.0026(9) 0.0017(11)
C4 0.0219(11) 0.0238(13) 0.0206(10) 0.0037(10) 0.0063(9) -0.0016(11)
C5 0.0315(13) 0.0286(15) 0.0446(16) 0.0093(12) 0.0153(12) 0.0015(13)
C6 0.0209(11) 0.0187(12) 0.0169(10) 0.0030(10) 0.0027(8) 0.0011(10)
C9 0.0232(11) 0.0160(12) 0.0212(11) 0.0008(10) 0.0046(9) 0.0035(10)
C10 0.0182(10) 0.0154(11) 0.0159(10) 0.0010(9) 0.0051(8) 0.0014(9)
C11 0.0176(10) 0.0153(11) 0.0172(10) 0.0013(9) 0.0019(8) 0.0001(9)
C12 0.0173(10) 0.0165(11) 0.0156(10) 0.0015(9) 0.0035(8) 0.0001(9)
C13 0.0284(12) 0.0188(13) 0.0216(11) -0.0028(10) 0.0040(9) -0.0010(10)
C14 0.0241(11) 0.0173(12) 0.0191(11) -0.0031(10) 0.0040(9) -0.0011(10)
C15 0.0187(10) 0.0157(12) 0.0161(10) 0.0002(9) 0.0042(8) -0.0015(9)
C16 0.0214(10) 0.0173(12) 0.0146(10) -0.0041(9) 0.0015(8) -0.0036(9)
C17 0.0198(10) 0.0190(13) 0.0168(10) -0.0048(10) -0.0001(8) -0.0024(9)
C18 0.0258(11) 0.0188(12) 0.0198(11) -0.0026(10) -0.0039(9) 0.0001(10)
C19 0.0239(11) 0.0209(13) 0.0248(12) 0.0033(11) -0.0052(9) -0.0036(11)
C20 0.0209(11) 0.0275(15) 0.0234(12) 0.0021(11) 0.0033(9) -0.0040(11)
C21 0.0226(11) 0.0197(12) 0.0186(10) -0.0016(10) 0.0019(9) -0.0005(10)
C22 0.0191(10) 0.0140(11) 0.0150(10) -0.0028(9) -0.0010(8) -0.0032(9)
C23 0.0237(11) 0.0261(14) 0.0296(13) -0.0006(11) 0.0030(10) -0.0057(12)

loop_
_atom_type_symbol
_atom_type_description
_atom_type_scat_dispersion_real
_atom_type_scat_dispersion_imag
_atom_type_scat_source
C C 0.0033 0.0000 'International Tables Vol C Tables 4.2.6.8 and 6.1.1.4'
H H 0.0000 0.0000 'International Tables Vol C Tables 4.2.6.8 and 6.1.1.4'
N N 0.0061 0.0000 'International Tables Vol C Tables 4.2.6.8 and 6.1.1.4'
O O 0.0106 0.0000 'International Tables Vol C Tables 4.2.6.8 and 6.1.1.4'

loop_
_geom_angle_atom_site_label_1
_geom_angle_atom_site_label_2
_geom_angle_atom_site_label_3
_geom_angle_site_symmetry_1
_geom_angle_site_symmetry_3
_geom_angle
_geom_angle_publ_flag
C1 O1 H1 . . 109(2) ?
C3 O3 C4 . . 117.88(17) ?
C23 O5 H5 . . 108(3) ?
C9 N1 C13 . . 113.6(2) ?
C9 N1 C10 . . 111.33(18) ?
C13 N1 C10 . . 104.68(17) ?
C16 N2 C17 . . 111.6(2) ?
C16 N2 H2 . . 125(2) ?
C17 N2 H2 . . 122(2) ?
O2 C1 O1 . . 121.6(2) ?
O2 C1 C2 . . 123.3(2) ?
O1 C1 C2 . . 115.10(19) ?
C3 C2 C1 . . 120.4(2) ?
C3 C2 C12 . . 120.3(2) ?
C1 C2 C12 . . 119.10(19) ?
O3 C3 C2 . . 126.2(2) ?
O3 C3 H3 . . 116.9 ?
C2 C3 H3 . . 116.9 ?
O3 C4 C5 . . 105.80(19) ?
O3 C4 C6 . . 109.42(18) ?
C5 C4 C6 . . 114.1(2) ?
O3 C4 H4 . . 109.1 ?
C5 C4 H4 . . 109.1 ?
C6 C4 H4 . . 109.1 ?
C4 C5 H5A . . 109.5 ?
C4 C5 H5B . . 109.5 ?
H5A C5 H5B . . 109.5 ?
C4 C5 H5C . . 109.5 ?
H5A C5 H5C . . 109.5 ?
H5B C5 H5C . . 109.5 ?
C9 C6 C4 . . 113.91(19) ?
C9 C6 C12 . . 110.48(18) ?
C4 C6 C12 . . 109.8(2) ?
C9 C6 H6 . . 107.5 ?
C4 C6 H6 . . 107.5 ?
C12 C6 H6 . . 107.5 ?
N1 C9 C6 . . 110.5(2) ?
N1 C9 H9A . . 109.5 ?
C6 C9 H9A . . 109.5 ?
N1 C9 H9B . . 109.5 ?
C6 C9 H9B . . 109.5 ?
H9A C9 H9B . . 108.1 ?
N1 C10 C11 . . 111.33(17) ?
N1 C10 C15 . . 102.46(18) ?
C11 C10 C15 . . 117.98(19) ?
N1 C10 H10 . . 108.2 ?
C11 C10 H10 . . 108.2 ?
C15 C10 H10 . . 108.2 ?
C10 C11 C12 . . 109.15(19) ?
C10 C11 H11A . . 109.8 ?
C12 C11 H11A . . 109.8 ?
C10 C11 H11B . . 109.8 ?
C12 C11 H11B . . 109.8 ?
H11A C11 H11B . . 108.3 ?
C2 C12 C6 . . 108.58(17) ?
C2 C12 C11 . . 113.2(2) ?
C6 C12 C11 . . 111.30(19) ?
C2 C12 H12 . . 107.8 ?
C6 C12 H12 . . 107.8 ?
C11 C12 H12 . . 107.8 ?
N1 C13 C14 . . 104.1(2) ?
N1 C13 H13A . . 110.9 ?
C14 C13 H13A . . 110.9 ?
N1 C13 H13B . . 110.9 ?
C14 C13 H13B . . 110.9 ?
H13A C13 H13B . . 109.0 ?
C13 C14 C15 . . 105.55(18) ?
C13 C14 H14A . . 110.6 ?
C15 C14 H14A . . 110.6 ?
C13 C14 H14B . . 110.6 ?
C15 C14 H14B . . 110.6 ?
H14A C14 H14B . . 108.8 ?
C22 C15 C16 . . 101.90(19) ?
C22 C15 C10 . . 115.61(18) ?
C16 C15 C10 . . 113.55(18) ?
C22 C15 C14 . . 114.13(18) ?
C16 C15 C14 . . 110.19(18) ?
C10 C15 C14 . . 101.82(18) ?
O4 C16 N2 . . 124.5(2) ?
O4 C16 C15 . . 127.2(2) ?
N2 C16 C15 . . 108.30(19) ?
C18 C17 C22 . . 122.9(2) ?
C18 C17 N2 . . 128.5(2) ?
C22 C17 N2 . . 108.6(2) ?
C17 C18 C19 . . 117.1(2) ?
C17 C18 H18 . . 121.5 ?
C19 C18 H18 . . 121.5 ?
C20 C19 C18 . . 121.2(2) ?
C20 C19 H19 . . 119.4 ?
C18 C19 H19 . . 119.4 ?
C19 C20 C21 . . 120.5(2) ?
C19 C20 H20 . . 119.7 ?
C21 C20 H20 . . 119.7 ?
C22 C21 C20 . . 118.7(2) ?
C22 C21 H21 . . 120.6 ?
C20 C21 H21 . . 120.6 ?
C21 C22 C17 . . 119.6(2) ?
C21 C22 C15 . . 131.2(2) ?
C17 C22 C15 . . 109.2(2) ?
O5 C23 H23A . . 109.5 ?
O5 C23 H23B . . 109.5 ?
H23A C23 H23B . . 109.5 ?
O5 C23 H23C . . 109.5 ?
H23A C23 H23C . . 109.5 ?
H23B C23 H23C . . 109.5 ?

loop_
_geom_bond_atom_site_label_1
_geom_bond_atom_site_label_2
_geom_bond_site_symmetry_2
_geom_bond_distance
_geom_bond_publ_flag
O1 C1 . 1.331(3) ?
O1 H1 . 0.84(3) ?
O2 C1 . 1.227(3) ?
O3 C3 . 1.338(3) ?
O3 C4 . 1.458(3) ?
O4 C16 . 1.228(3) ?
O5 C23 . 1.421(3) ?
O5 H5 . 0.84(3) ?
N1 C9 . 1.458(3) ?
N1 C13 . 1.459(3) ?
N1 C10 . 1.462(3) ?
N2 C16 . 1.356(3) ?
N2 C17 . 1.411(3) ?
N2 H2 . 0.88(3) ?
C1 C2 . 1.464(3) ?
C2 C3 . 1.340(3) ?
C2 C12 . 1.502(3) ?
C3 H3 . 0.9500 ?
C4 C5 . 1.515(4) ?
C4 C6 . 1.530(3) ?
C4 H4 . 1.0000 ?
C5 H5A . 0.9800 ?
C5 H5B . 0.9800 ?
C5 H5C . 0.9800 ?
C6 C9 . 1.522(3) ?
C6 C12 . 1.537(3) ?
C6 H6 . 1.0000 ?
C9 H9A . 0.9900 ?
C9 H9B . 0.9900 ?
C10 C11 . 1.512(3) ?
C10 C15 . 1.547(3) ?
C10 H10 . 1.0000 ?
C11 C12 . 1.547(3) ?
C11 H11A . 0.9900 ?
C11 H11B . 0.9900 ?
C12 H12 . 1.0000 ?
C13 C14 . 1.529(3) ?
C13 H13A . 0.9900 ?
C13 H13B . 0.9900 ?
C14 C15 . 1.569(3) ?
C14 H14A . 0.9900 ?
C14 H14B . 0.9900 ?
C15 C22 . 1.505(3) ?
C15 C16 . 1.530(3) ?
C17 C18 . 1.377(3) ?
C17 C22 . 1.393(3) ?
C18 C19 . 1.395(3) ?
C18 H18 . 0.9500 ?
C19 C20 . 1.392(4) ?
C19 H19 . 0.9500 ?
C20 C21 . 1.397(3) ?
C20 H20 . 0.9500 ?
C21 C22 . 1.383(3) ?
C21 H21 . 0.9500 ?
C23 H23A . 0.9800 ?
C23 H23B . 0.9800 ?
C23 H23C . 0.9800 ?

loop_
_geom_hbond_atom_site_label_D
_geom_hbond_atom_site_label_H
_geom_hbond_atom_site_label_A
_geom_hbond_site_symmetry_A
_geom_hbond_distance_DH
_geom_hbond_distance_HA
_geom_hbond_distance_DA
_geom_hbond_angle_DHA
_geom_hbond_publ_flag
O1 H1 O5 . 0.84(3) 1.83(3) 2.662(3) 173(4) yes
O5 H5 O2 2_757 0.84(3) 1.91(3) 2.728(2) 165(4) yes
N2 H2 O4 2_756 0.88(3) 1.97(3) 2.805(3) 158(3) yes

loop_
_geom_torsion_atom_site_label_1
_geom_torsion_atom_site_label_2
_geom_torsion_atom_site_label_3
_geom_torsion_atom_site_label_4
_geom_torsion_site_symmetry_1
_geom_torsion_site_symmetry_2
_geom_torsion_site_symmetry_3
_geom_torsion_site_symmetry_4
_geom_torsion
_geom_torsion_publ_flag
O2 C1 C2 C3 . . . . -173.7(2) ?
O1 C1 C2 C3 . . . . 5.8(3) ?
O2 C1 C2 C12 . . . . 0.8(3) ?
O1 C1 C2 C12 . . . . -179.7(2) ?
C4 O3 C3 C2 . . . . 3.7(4) ?
C1 C2 C3 O3 . . . . 178.6(2) ?
C12 C2 C3 O3 . . . . 4.1(4) ?
C3 O3 C4 C5 . . . . -158.8(2) ?
C3 O3 C4 C6 . . . . -35.5(3) ?
O3 C4 C6 C9 . . . . -176.11(19) ?
C5 C4 C6 C9 . . . . -57.8(3) ?
O3 C4 C6 C12 . . . . 59.4(2) ?
C5 C4 C6 C12 . . . . 177.6(2) ?
C13 N1 C9 C6 . . . . -178.73(19) ?
C10 N1 C9 C6 . . . . -60.9(2) ?
C4 C6 C9 N1 . . . . -68.4(3) ?
C12 C6 C9 N1 . . . . 55.7(2) ?
C9 N1 C10 C11 . . . . 62.3(2) ?
C13 N1 C10 C11 . . . . -174.57(18) ?
C9 N1 C10 C15 . . . . -170.65(18) ?
C13 N1 C10 C15 . . . . -47.5(2) ?
N1 C10 C11 C12 . . . . -57.0(2) ?
C15 C10 C11 C12 . . . . -174.97(18) ?
C3 C2 C12 C6 . . . . 20.8(3) ?
C1 C2 C12 C6 . . . . -153.8(2) ?
C3 C2 C12 C11 . . . . -103.4(3) ?
C1 C2 C12 C11 . . . . 82.0(2) ?
C9 C6 C12 C2 . . . . -177.57(17) ?
C4 C6 C12 C2 . . . . -51.1(2) ?
C9 C6 C12 C11 . . . . -52.3(2) ?
C4 C6 C12 C11 . . . . 74.2(2) ?
C10 C11 C12 C2 . . . . 175.10(18) ?
C10 C11 C12 C6 . . . . 52.4(2) ?
C9 N1 C13 C14 . . . . 162.01(19) ?
C10 N1 C13 C14 . . . . 40.4(2) ?
N1 C13 C14 C15 . . . . -17.1(2) ?
N1 C10 C15 C22 . . . . 158.78(18) ?
C11 C10 C15 C22 . . . . -78.6(3) ?
N1 C10 C15 C16 . . . . -83.9(2) ?
C11 C10 C15 C16 . . . . 38.7(3) ?
N1 C10 C15 C14 . . . . 34.5(2) ?
C11 C10 C15 C14 . . . . 157.11(19) ?
C13 C14 C15 C22 . . . . -135.9(2) ?
C13 C14 C15 C16 . . . . 110.2(2) ?
C13 C14 C15 C10 . . . . -10.6(2) ?
C17 N2 C16 O4 . . . . -175.5(2) ?
C17 N2 C16 C15 . . . . 5.0(2) ?
C22 C15 C16 O4 . . . . 174.9(2) ?
C10 C15 C16 O4 . . . . 49.9(3) ?
C14 C15 C16 O4 . . . . -63.6(3) ?
C22 C15 C16 N2 . . . . -5.7(2) ?
C10 C15 C16 N2 . . . . -130.7(2) ?
C14 C15 C16 N2 . . . . 115.8(2) ?
C16 N2 C17 C18 . . . . 178.7(2) ?
C16 N2 C17 C22 . . . . -2.0(3) ?
C22 C17 C18 C19 . . . . 1.9(3) ?
N2 C17 C18 C19 . . . . -178.8(2) ?
C17 C18 C19 C20 . . . . -0.4(3) ?
C18 C19 C20 C21 . . . . -0.9(4) ?
C19 C20 C21 C22 . . . . 0.9(3) ?
C20 C21 C22 C17 . . . . 0.5(3) ?
C20 C21 C22 C15 . . . . -178.8(2) ?
C18 C17 C22 C21 . . . . -2.0(3) ?
N2 C17 C22 C21 . . . . 178.6(2) ?
C18 C17 C22 C15 . . . . 177.5(2) ?
N2 C17 C22 C15 . . . . -1.9(2) ?
C16 C15 C22 C21 . . . . -176.1(2) ?
C10 C15 C22 C21 . . . . -52.5(3) ?
C14 C15 C22 C21 . . . . 65.2(3) ?
C16 C15 C22 C17 . . . . 4.5(2) ?
C10 C15 C22 C17 . . . . 128.1(2) ?
C14 C15 C22 C17 . . . . -114.2(2) ?

loop_
_cod_related_entry_id
_cod_related_entry_database
_cod_related_entry_code
1 ChemSpider 30656743
